data_4108976
loop_
_publ_author_name
'Carrie E. Aroyan'
'Scott J. Miller'

_publ_section_title
;
 Enantioselective Rauhut-Currier Reactions Promoted by Protected Cysteine
;
_journal_name_full 'Journal of the American Chemical Society'
_journal_page_first 256
_journal_page_last 257
_journal_paper_doi 10.1021/ja067139f
_journal_volume 129
_journal_year 2007
_chemical_absolute_configuration ad
_chemical_formula_sum 'C27 H22 Br2 N4 O5'
_chemical_formula_weight 642.31
_chemical_name_systematic
; 
 ? 
;
_space_group_IT_number 19
_symmetry_cell_setting orthorhombic
_symmetry_space_group_name_Hall 'P 2ac 2ab'
_symmetry_space_group_name_H-M 'P 21 21 21'
_atom_sites_solution_hydrogens geom
_atom_sites_solution_primary direct
_atom_sites_solution_secondary difmap
_audit_creation_method SHELXL-97
_cell_angle_alpha 90.00
_cell_angle_beta 90.00
_cell_angle_gamma 90.00
_cell_formula_units_Z 4
_cell_length_a 7.3503(15)
_cell_length_b 11.878(2)
_cell_length_c 33.132(7)
_cell_measurement_temperature 173(2)
_cell_volume 2892.7(10)
_computing_cell_refinement Denzo
_computing_data_collection 'Nonius Collect'
_computing_data_reduction Denzo
_computing_molecular_graphics 'Bruker SHELXTL'
_computing_publication_material 'Bruker SHELXTL'
_computing_structure_refinement 'SHELXL-97 (Sheldrick, 1997)'
_computing_structure_solution 'SHELXS-97 (Sheldrick, 1990)'
_diffrn_ambient_temperature 173(2)
_diffrn_measured_fraction_theta_full 0.989
_diffrn_measured_fraction_theta_max 0.989
_diffrn_measurement_device_type 'Nonius KappaCCD'
_diffrn_measurement_method '\w scans'
_diffrn_radiation_monochromator graphite
_diffrn_radiation_source 'fine-focus sealed tube'
_diffrn_radiation_type MoK\a
_diffrn_radiation_wavelength 0.71073
_diffrn_reflns_av_R_equivalents 0.0000
_diffrn_reflns_av_sigmaI/netI 0.0728
_diffrn_reflns_limit_h_max 10
_diffrn_reflns_limit_h_min -10
_diffrn_reflns_limit_k_max 16
_diffrn_reflns_limit_k_min -16
_diffrn_reflns_limit_l_max 45
_diffrn_reflns_limit_l_min -44
_diffrn_reflns_number 7386
_diffrn_reflns_theta_full 29.11
_diffrn_reflns_theta_max 29.11
_diffrn_reflns_theta_min 2.84
_exptl_absorpt_coefficient_mu 2.844
_exptl_absorpt_correction_T_max 0.7641
_exptl_absorpt_correction_T_min 0.6001
_exptl_absorpt_correction_type none
_exptl_crystal_colour orange
_exptl_crystal_density_diffrn 1.475
_exptl_crystal_description plate
_exptl_crystal_F_000 1288
_exptl_crystal_size_max 0.20
_exptl_crystal_size_mid 0.20
_exptl_crystal_size_min 0.10
_refine_diff_density_max 0.990
_refine_diff_density_min -0.442
_refine_diff_density_rms 0.101
_refine_ls_abs_structure_details 'Flack H D (1983), Acta Cryst. A39, 876-881'
_refine_ls_abs_structure_Flack -0.013(10)
_refine_ls_extinction_method none
_refine_ls_goodness_of_fit_ref 1.008
_refine_ls_hydrogen_treatment mixed
_refine_ls_matrix_type full
_refine_ls_number_parameters 347
_refine_ls_number_reflns 7386
_refine_ls_number_restraints 0
_refine_ls_restrained_S_all 1.008
_refine_ls_R_factor_all 0.0891
_refine_ls_R_factor_gt 0.0521
_refine_ls_shift/su_max 0.027
_refine_ls_shift/su_mean 0.002
_refine_ls_structure_factor_coef Fsqd
_refine_ls_weighting_details 'calc w=1/[\s^2^(Fo^2^)+(0.0830P)^2^+0.0000P] where P=(Fo^2^+2Fc^2^)/3'
_refine_ls_weighting_scheme calc
_refine_ls_wR_factor_gt 0.1252
_refine_ls_wR_factor_ref 0.1417
_reflns_number_gt 5170
_reflns_number_total 7386
_reflns_threshold_expression >2sigma(I)
_cod_data_source_file ja067139fsi20061005_091933.cif
_cod_data_source_block ca01
_cod_original_cell_volume 2892.6(10)
_cod_database_code 4108976

loop_
_symmetry_equiv_pos_as_xyz
'x, y, z'
'-x+1/2, -y, z+1/2'
'-x, y+1/2, -z+1/2'
'x+1/2, -y+1/2, -z'

loop_
_atom_site_label
_atom_site_type_symbol
_atom_site_fract_x
_atom_site_fract_y
_atom_site_fract_z
_atom_site_U_iso_or_equiv
_atom_site_adp_type
_atom_site_occupancy
_atom_site_symmetry_multiplicity
_atom_site_calc_flag
_atom_site_refinement_flags
Br1 Br 0.88639(8) 0.73591(5) 0.446650(14) 0.04845(17) Uani 1 1 d .
Br2 Br 0.85444(8) 0.95596(4) 0.883432(15) 0.04457(16) Uani 1 1 d .
O1 O 0.8632(5) 0.8496(2) 0.64892(9) 0.0353(7) Uani 1 1 d .
O2 O 0.6852(5) 1.3348(3) 0.60160(10) 0.0432(9) Uani 1 1 d .
O3 O 0.6366(6) 1.4939(3) 0.57300(9) 0.0506(10) Uani 1 1 d .
O4 O 0.5269(5) 1.8273(3) 0.71074(11) 0.0412(8) Uani 1 1 d .
O5 O 0.4519(5) 1.8139(3) 0.64759(11) 0.0428(9) Uani 1 1 d .
N1 N 0.7735(5) 1.2705(3) 0.71518(10) 0.0254(7) Uani 1 1 d .
N2 N 0.7469(5) 1.3253(3) 0.67864(12) 0.0269(8) Uani 1 1 d .
H2 H 0.764(7) 1.296(4) 0.6587(15) 0.030(14) Uiso 1 1 d .
N3 N 0.6577(5) 1.4366(3) 0.60333(11) 0.0335(9) Uani 1 1 d .
N4 N 0.5157(5) 1.7751(3) 0.67897(12) 0.0313(8) Uani 1 1 d .
C1 C 0.9217(6) 0.9414(4) 0.54710(13) 0.0326(10) Uani 1 1 d .
H1A H 0.9309 1.0198 0.5523 0.039 Uiso 1 1 calc R
C2 C 0.9104(7) 0.9028(4) 0.50760(14) 0.0413(12) Uani 1 1 d .
H2A H 0.9146 0.9542 0.4857 0.050 Uiso 1 1 calc R
C3 C 0.8932(7) 0.7886(4) 0.50064(13) 0.0359(11) Uani 1 1 d .
C4 C 0.8799(7) 0.7122(4) 0.53159(14) 0.0364(11) Uani 1 1 d .
H4A H 0.8633 0.6344 0.5262 0.044 Uiso 1 1 calc R
C5 C 0.8912(6) 0.7516(4) 0.57103(13) 0.0289(9) Uani 1 1 d .
H5A H 0.8794 0.7001 0.5928 0.035 Uiso 1 1 calc R
C6 C 0.9196(6) 0.8653(3) 0.57901(12) 0.0248(9) Uani 1 1 d .
C7 C 0.9431(5) 0.9019(3) 0.62224(13) 0.0261(9) Uani 1 1 d .
C8 C 1.0658(6) 0.9946(3) 0.63272(13) 0.0248(9) Uani 1 1 d .
C9 C 1.2158(6) 1.0147(4) 0.61068(14) 0.0298(10) Uani 1 1 d .
H9A H 1.2230 0.9791 0.5851 0.036 Uiso 1 1 calc R
C10 C 1.3724(7) 1.0880(4) 0.62265(15) 0.0419(12) Uani 1 1 d .
H10A H 1.3693 1.1587 0.6068 0.050 Uiso 1 1 calc R
H10B H 1.4882 1.0489 0.6167 0.050 Uiso 1 1 calc R
C11 C 1.3630(6) 1.1154(4) 0.66756(15) 0.0364(10) Uani 1 1 d .
H11A H 1.4474 1.1779 0.6739 0.044 Uiso 1 1 calc R
H11B H 1.4004 1.0488 0.6835 0.044 Uiso 1 1 calc R
C12 C 1.1688(5) 1.1489(4) 0.67883(14) 0.0292(9) Uani 1 1 d .
H12A H 1.1658 1.1737 0.7074 0.035 Uiso 1 1 calc R
H12B H 1.1298 1.2130 0.6618 0.035 Uiso 1 1 calc R
C13 C 1.0377(5) 1.0513(4) 0.67311(13) 0.0244(8) Uani 1 1 d .
H13A H 1.0603 0.9948 0.6949 0.029 Uiso 1 1 calc R
C14 C 0.8394(6) 1.0936(3) 0.67683(12) 0.0247(9) Uani 1 1 d .
H14A H 0.8077 1.1382 0.6526 0.030 Uiso 1 1 calc R
H14B H 0.7562 1.0281 0.6781 0.030 Uiso 1 1 calc R
C15 C 0.8133(5) 1.1655(3) 0.71419(13) 0.0244(9) Uani 1 1 d .
C16 C 0.8366(5) 1.1131(3) 0.75447(13) 0.0241(9) Uani 1 1 d .
C17 C 0.8016(6) 0.9992(3) 0.76034(14) 0.0301(10) Uani 1 1 d .
H17A H 0.7720 0.9528 0.7379 0.036 Uiso 1 1 calc R
C18 C 0.8097(6) 0.9535(4) 0.79819(15) 0.0349(10) Uani 1 1 d .
H18A H 0.7861 0.8756 0.8018 0.042 Uiso 1 1 calc R
C19 C 0.8511(6) 1.0187(4) 0.83067(13) 0.0301(9) Uani 1 1 d .
C20 C 0.8901(6) 1.1328(4) 0.82596(13) 0.0311(10) Uani 1 1 d .
H20A H 0.9213 1.1779 0.8486 0.037 Uiso 1 1 calc R
C21 C 0.8825(6) 1.1791(3) 0.78770(13) 0.0275(9) Uani 1 1 d .
H21A H 0.9088 1.2567 0.7840 0.033 Uiso 1 1 calc R
C22 C 0.6924(5) 1.4348(3) 0.67882(12) 0.0223(8) Uani 1 1 d .
C23 C 0.6490(6) 1.4924(3) 0.64231(13) 0.0271(9) Uani 1 1 d .
C24 C 0.5916(6) 1.6034(3) 0.64220(13) 0.0268(9) Uani 1 1 d .
H24A H 0.5613 1.6403 0.6177 0.032 Uiso 1 1 calc R
C25 C 0.5797(5) 1.6587(3) 0.67846(13) 0.0256(9) Uani 1 1 d .
C26 C 0.6232(7) 1.6069(3) 0.71468(13) 0.0283(9) Uani 1 1 d .
H26A H 0.6159 1.6479 0.7392 0.034 Uiso 1 1 calc R
C27 C 0.6772(6) 1.4956(3) 0.71493(13) 0.0263(9) Uani 1 1 d .
H27A H 0.7043 1.4598 0.7398 0.032 Uiso 1 1 calc R

loop_
_atom_site_aniso_label
_atom_site_aniso_U_11
_atom_site_aniso_U_22
_atom_site_aniso_U_33
_atom_site_aniso_U_23
_atom_site_aniso_U_13
_atom_site_aniso_U_12
Br1 0.0475(3) 0.0673(4) 0.0306(3) -0.0161(2) 0.0047(2) -0.0211(3)
Br2 0.0517(3) 0.0469(3) 0.0351(3) 0.0130(2) 0.0002(2) 0.0071(3)
O1 0.049(2) 0.0281(16) 0.0290(15) -0.0004(12) 0.0068(16) -0.0059(16)
O2 0.068(3) 0.0286(18) 0.0329(17) -0.0041(14) -0.0016(17) 0.0060(17)
O3 0.086(3) 0.0407(19) 0.0246(17) 0.0029(14) -0.001(2) 0.014(2)
O4 0.055(2) 0.0236(17) 0.045(2) -0.0087(15) 0.0012(17) 0.0033(15)
O5 0.055(2) 0.0281(17) 0.045(2) 0.0054(16) -0.0096(18) 0.0117(16)
N1 0.0291(18) 0.0203(18) 0.0266(18) 0.0017(15) -0.0023(14) 0.0017(15)
N2 0.038(2) 0.0206(19) 0.0222(19) -0.0005(15) 0.0019(17) 0.0023(16)
N3 0.038(2) 0.037(2) 0.0255(18) 0.0015(16) 0.0012(17) 0.0046(19)
N4 0.032(2) 0.0200(18) 0.042(2) -0.0006(17) 0.0026(17) -0.0014(16)
C1 0.043(2) 0.025(2) 0.030(2) -0.0029(18) -0.003(2) -0.0022(19)
C2 0.049(3) 0.045(3) 0.030(2) 0.002(2) 0.000(2) -0.006(2)
C3 0.038(3) 0.041(3) 0.029(2) -0.012(2) 0.002(2) -0.007(2)
C4 0.041(3) 0.032(2) 0.036(2) -0.0100(19) -0.001(2) -0.010(2)
C5 0.025(2) 0.027(2) 0.034(2) -0.0045(18) 0.0027(18) -0.004(2)
C6 0.027(2) 0.025(2) 0.023(2) -0.0055(16) -0.0009(17) -0.0018(17)
C7 0.026(2) 0.022(2) 0.031(2) -0.0020(18) 0.0027(18) 0.0019(16)
C8 0.027(2) 0.020(2) 0.027(2) 0.0015(17) -0.0008(17) 0.0037(16)
C9 0.030(2) 0.025(2) 0.034(3) -0.0042(18) 0.0063(19) -0.0037(17)
C10 0.032(2) 0.048(3) 0.045(3) -0.014(2) 0.010(2) -0.009(2)
C11 0.024(2) 0.043(3) 0.043(3) -0.009(2) 0.000(2) -0.003(2)
C12 0.022(2) 0.029(2) 0.037(2) -0.0062(18) -0.0003(19) 0.0031(18)
C13 0.024(2) 0.023(2) 0.026(2) -0.0030(17) -0.0010(16) 0.0036(17)
C14 0.026(2) 0.0223(19) 0.026(2) -0.0056(16) -0.0033(18) 0.0024(17)
C15 0.019(2) 0.026(2) 0.029(2) 0.0005(17) -0.0001(16) -0.0035(16)
C16 0.019(2) 0.0222(19) 0.031(2) -0.0031(16) -0.0021(17) 0.0028(16)
C17 0.032(2) 0.020(2) 0.039(3) -0.0024(18) -0.004(2) 0.0014(18)
C18 0.038(2) 0.022(2) 0.045(3) 0.004(2) 0.000(2) 0.005(2)
C19 0.027(2) 0.034(2) 0.029(2) 0.0066(17) -0.0018(19) 0.0076(19)
C20 0.034(2) 0.030(2) 0.030(2) -0.0030(18) 0.000(2) 0.000(2)
C21 0.030(2) 0.022(2) 0.031(2) -0.0008(16) -0.003(2) -0.0007(18)
C22 0.022(2) 0.021(2) 0.024(2) 0.0019(16) 0.0013(16) -0.0011(16)
C23 0.029(2) 0.026(2) 0.027(2) -0.0019(16) 0.0026(19) -0.0029(18)
C24 0.030(2) 0.025(2) 0.025(2) 0.0044(17) 0.0024(18) 0.0011(18)
C25 0.021(2) 0.024(2) 0.032(2) 0.0014(17) -0.0003(17) 0.0018(17)
C26 0.034(2) 0.024(2) 0.026(2) -0.0027(16) 0.002(2) -0.0025(19)
C27 0.034(2) 0.023(2) 0.021(2) 0.0014(16) -0.0029(18) 0.0025(18)

loop_
_atom_type_symbol
_atom_type_description
_atom_type_scat_dispersion_real
_atom_type_scat_dispersion_imag
_atom_type_scat_source
C C 0.0033 0.0016 'International Tables Vol C Tables 4.2.6.8 and 6.1.1.4'
H H 0.0000 0.0000 'International Tables Vol C Tables 4.2.6.8 and 6.1.1.4'
N N 0.0061 0.0033 'International Tables Vol C Tables 4.2.6.8 and 6.1.1.4'
O O 0.0106 0.0060 'International Tables Vol C Tables 4.2.6.8 and 6.1.1.4'
Br Br -0.2901 2.4595 'International Tables Vol C Tables 4.2.6.8 and 6.1.1.4'

loop_
_geom_angle_atom_site_label_1
_geom_angle_atom_site_label_2
_geom_angle_atom_site_label_3
_geom_angle
C15 N1 N2 117.8(4)
H2 N2 C22 119(4)
H2 N2 N1 121(4)
C22 N2 N1 119.0(4)
O3 N3 O2 122.0(4)
O3 N3 C23 118.1(4)
O2 N3 C23 119.8(4)
O4 N4 O5 124.2(4)
O4 N4 C25 117.9(4)
O5 N4 C25 117.9(4)
C2 C1 C6 120.1(4)
C3 C2 C1 119.1(5)
C4 C3 C2 122.0(4)
C4 C3 Br1 119.0(3)
C2 C3 Br1 118.9(4)
C3 C4 C5 118.4(4)
C4 C5 C6 120.9(4)
C5 C6 C1 119.2(4)
C5 C6 C7 118.5(4)
C1 C6 C7 122.2(4)
O1 C7 C8 120.2(4)
O1 C7 C6 118.8(4)
C8 C7 C6 120.9(4)
C9 C8 C7 120.7(4)
C9 C8 C13 120.9(4)
C7 C8 C13 117.4(4)
C8 C9 C10 126.2(4)
C9 C10 C11 110.4(4)
C10 C11 C12 109.7(4)
C13 C12 C11 111.3(3)
C8 C13 C12 111.3(3)
C8 C13 C14 110.1(3)
C12 C13 C14 109.9(3)
C15 C14 C13 111.5(3)
N1 C15 C16 114.3(4)
N1 C15 C14 126.7(4)
C16 C15 C14 118.9(3)
C17 C16 C21 118.8(4)
C17 C16 C15 120.9(4)
C21 C16 C15 120.2(4)
C18 C17 C16 120.4(4)
C19 C18 C17 120.7(4)
C18 C19 C20 120.7(4)
C18 C19 Br2 120.5(3)
C20 C19 Br2 118.8(3)
C21 C20 C19 118.7(4)
C20 C21 C16 120.7(4)
N2 C22 C27 121.3(4)
N2 C22 C23 121.4(4)
C27 C22 C23 117.3(4)
C24 C23 C22 121.8(4)
C24 C23 N3 116.4(4)
C22 C23 N3 121.7(4)
C25 C24 C23 118.2(4)
C24 C25 C26 122.1(4)
C24 C25 N4 118.9(4)
C26 C25 N4 119.0(4)
C27 C26 C25 119.8(4)
C26 C27 C22 120.8(4)

loop_
_geom_bond_atom_site_label_1
_geom_bond_atom_site_label_2
_geom_bond_distance
Br1 C3 1.895(4)
Br2 C19 1.900(4)
O1 C7 1.230(5)
O2 N3 1.228(5)
O3 N3 1.223(5)
O4 N4 1.225(5)
O5 N4 1.230(5)
N1 C15 1.282(5)
N1 N2 1.388(5)
N2 H2 0.76(5)
N2 C22 1.361(5)
N3 C23 1.452(5)
N4 C25 1.460(5)
C1 C2 1.389(6)
C1 C6 1.391(6)
C2 C3 1.382(7)
C3 C4 1.372(7)
C4 C5 1.390(6)
C5 C6 1.392(6)
C6 C7 1.507(6)
C7 C8 1.465(6)
C8 C9 1.344(6)
C8 C13 1.513(6)
C9 C10 1.497(6)
C10 C11 1.524(7)
C11 C12 1.528(6)
C12 C13 1.520(6)
C13 C14 1.546(6)
C14 C15 1.516(6)
C15 C16 1.482(6)
C16 C17 1.391(6)
C16 C21 1.393(6)
C17 C18 1.367(6)
C18 C19 1.360(7)
C19 C20 1.394(6)
C20 C21 1.383(6)
C22 C27 1.402(6)
C22 C23 1.426(6)
C23 C24 1.385(6)
C24 C25 1.372(6)
C25 C26 1.386(6)
C26 C27 1.381(6)
